data_4504432
loop_
_publ_author_name
'Liu, Ce'
'Luo, Fang'
'Liao, Wuping'
'Li, Deqian'
'Wang, Xiaofei'
'Dronskowski, Richard'

_publ_contact_author 'Prof Dr Wuping Liao'
_publ_section_title
;
 pH-Dependent Syntheses and Structures of Two
 Copper(II)/Phenanthroline/p-Sulfonatocalix[4]arene Supramolecular
 Compounds with 1D Water-Filled Channels
;
_journal_issue 11
_journal_name_full 'Crystal Growth &amp; Design'
_journal_page_first 2282
_journal_paper_doi 10.1021/cg070579d
_journal_volume 7
_journal_year 2007
_chemical_formula_moiety 'Cu2 [C12H8N2] [C28H20S4O16] [H2O]23.01 '
_chemical_formula_sum 'C40 H74.02 Cu2 N2 O39.01 S4'
_chemical_formula_weight 1462.51
_chemical_name_common 'Cu2 [C12H8N2] [C28H20S4O16] [H2O]23.01 '
_chemical_name_systematic
; 
 ? 
;
_space_group_IT_number 2
_symmetry_cell_setting triclinic
_symmetry_space_group_name_Hall '-P 1'
_symmetry_space_group_name_H-M 'P -1'
_atom_sites_solution_hydrogens geom
_atom_sites_solution_primary direct
_atom_sites_solution_secondary difmap
_audit_creation_method SHELXL-97
_cell_angle_alpha 72.4800(10)
_cell_angle_beta 70.6640(10)
_cell_angle_gamma 79.6220(10)
_cell_formula_units_Z 2
_cell_length_a 12.5929(9)
_cell_length_b 14.6637(11)
_cell_length_c 18.4977(14)
_cell_measurement_reflns_used 5597
_cell_measurement_temperature 187(2)
_cell_measurement_theta_max 26.31
_cell_measurement_theta_min 2.36
_cell_volume 3061.3(4)
_computing_cell_refinement 'SMART (Bruker, 2001)'
_computing_data_collection 'SMART (Bruker, 2001)'
_computing_data_reduction 'SAINT+ (Bruker, 1999)'
_computing_molecular_graphics 'PLATON (Spek, 2003)'
_computing_publication_material 'SHELXTL (1998)'
_computing_structure_refinement 'SHELXTL (Sheldrick, 1998)'
_computing_structure_solution 'SHELXTL (Sheldrick, 1998)'
_diffrn_ambient_temperature 187(2)
_diffrn_measured_fraction_theta_full 0.991
_diffrn_measured_fraction_theta_max 0.991
_diffrn_measurement_device_type 'Bruker AXS Apex CCD diffractometer'
_diffrn_measurement_method '\w scan'
_diffrn_radiation_monochromator graphite
_diffrn_radiation_source 'fine-focus sealed tube'
_diffrn_radiation_type MoK\a
_diffrn_radiation_wavelength 0.71073
_diffrn_reflns_av_R_equivalents 0.0395
_diffrn_reflns_av_sigmaI/netI 0.0563
_diffrn_reflns_limit_h_max 14
_diffrn_reflns_limit_h_min -14
_diffrn_reflns_limit_k_max 17
_diffrn_reflns_limit_k_min -17
_diffrn_reflns_limit_l_max 21
_diffrn_reflns_limit_l_min -21
_diffrn_reflns_number 25319
_diffrn_reflns_theta_full 25.00
_diffrn_reflns_theta_max 25.00
_diffrn_reflns_theta_min 1.46
_diffrn_standards_decay_% 0
_diffrn_standards_interval_time 0
_diffrn_standards_number 0
_exptl_absorpt_coefficient_mu 0.934
_exptl_absorpt_correction_T_max 0.9042
_exptl_absorpt_correction_T_min 0.6950
_exptl_absorpt_correction_type empirical
_exptl_absorpt_process_details ' SADABS, Sheldrick, 1996'
_exptl_crystal_colour blue
_exptl_crystal_density_diffrn 1.587
_exptl_crystal_density_method 'not measured'
_exptl_crystal_description prism
_exptl_crystal_F_000 1524
_exptl_crystal_size_max 0.42
_exptl_crystal_size_mid 0.13
_exptl_crystal_size_min 0.11
_refine_diff_density_max 1.588
_refine_diff_density_min -0.788
_refine_diff_density_rms 0.132
_refine_ls_extinction_method none
_refine_ls_goodness_of_fit_ref 1.031
_refine_ls_hydrogen_treatment none
_refine_ls_matrix_type full
_refine_ls_number_parameters 740
_refine_ls_number_reflns 10676
_refine_ls_number_restraints 0
_refine_ls_restrained_S_all 1.031
_refine_ls_R_factor_all 0.0993
_refine_ls_R_factor_gt 0.0762
_refine_ls_shift/su_max 0.000
_refine_ls_shift/su_mean 0.000
_refine_ls_structure_factor_coef Fsqd
_refine_ls_weighting_details 'calc w=1/[\s^2^(Fo^2^)+(0.1155P)^2^+14.6702P] where P=(Fo^2^+2Fc^2^)/3'
_refine_ls_weighting_scheme calc
_refine_ls_wR_factor_gt 0.2057
_refine_ls_wR_factor_ref 0.2187
_reflns_number_gt 8040
_reflns_number_total 10676
_reflns_threshold_expression >2sigma(I)
_cod_data_source_file cg070579d_si2.cif
_cod_data_source_block r121m
_cod_database_code 4504432

loop_
_symmetry_equiv_pos_as_xyz
'x, y, z'
'-x, -y, -z'

loop_
_atom_site_label
_atom_site_type_symbol
_atom_site_fract_x
_atom_site_fract_y
_atom_site_fract_z
_atom_site_U_iso_or_equiv
_atom_site_adp_type
_atom_site_occupancy
_atom_site_symmetry_multiplicity
_atom_site_calc_flag
_atom_site_refinement_flags
Cu1 Cu 0.76360(6) 0.75234(5) 0.23090(5) 0.0260(2) Uani 1 1 d .
Cu2 Cu 0.16624(6) 0.45896(6) 0.13095(5) 0.0288(2) Uani 1 1 d .
S1 S 0.55197(14) 0.07342(12) 0.23175(10) 0.0308(4) Uani 1 1 d .
S2 S 0.75566(12) 0.50572(10) 0.29899(8) 0.0198(3) Uani 1 1 d .
S3 S 0.14178(12) 0.63878(10) 0.24564(9) 0.0219(3) Uani 1 1 d .
S4 S -0.03149(13) 0.13881(11) 0.30765(10) 0.0260(3) Uani 1 1 d .
N1 N 0.2671(4) 0.4058(4) 0.2006(3) 0.0266(11) Uani 1 1 d .
N2 N 0.2936(4) 0.5418(4) 0.0650(3) 0.0272(12) Uani 1 1 d .
C1 C 0.5108(5) 0.1368(4) 0.4375(4) 0.0243(13) Uani 1 1 d .
C2 C 0.5743(5) 0.1840(4) 0.4714(4) 0.0249(13) Uani 1 1 d .
H2A H 0.5467 0.1632 0.5301 0.030 Uiso 1 1 calc R
H2B H 0.6556 0.1618 0.4549 0.030 Uiso 1 1 calc R
C3 C 0.5606(5) 0.2928(4) 0.4448(3) 0.0202(12) Uani 1 1 d .
C4 C 0.6508(5) 0.3430(4) 0.3908(3) 0.0201(12) Uani 1 1 d .
H4 H 0.7214 0.3091 0.3715 0.024 Uiso 1 1 calc R
C5 C 0.6381(5) 0.4423(4) 0.3651(3) 0.0207(12) Uani 1 1 d .
C6 C 0.5360(5) 0.4933(4) 0.3910(3) 0.0187(12) Uani 1 1 d .
H6 H 0.5288 0.5613 0.3723 0.022 Uiso 1 1 calc R
C7 C 0.4440(5) 0.4460(4) 0.4439(3) 0.0191(12) Uani 1 1 d .
C8 C 0.3312(5) 0.5004(4) 0.4739(3) 0.0199(12) Uani 1 1 d .
H8A H 0.3430 0.5690 0.4622 0.024 Uiso 1 1 calc R
H8B H 0.3030 0.4756 0.5323 0.024 Uiso 1 1 calc R
C9 C 0.2414(5) 0.4931(4) 0.4380(3) 0.0172(11) Uani 1 1 d .
C10 C 0.2389(5) 0.5527(4) 0.3643(3) 0.0213(12) Uani 1 1 d .
H10 H 0.2962 0.5953 0.3352 0.026 Uiso 1 1 calc R
C11 C 0.1541(5) 0.5509(4) 0.3326(3) 0.0190(12) Uani 1 1 d .
C12 C 0.0732(5) 0.4852(4) 0.3714(3) 0.0196(12) Uani 1 1 d .
H12 H 0.0170 0.4830 0.3482 0.024 Uiso 1 1 calc R
C13 C 0.0753(4) 0.4228(4) 0.4444(3) 0.0166(11) Uani 1 1 d .
C14 C -0.0131(5) 0.3492(4) 0.4874(3) 0.0209(12) Uani 1 1 d .
H14A H -0.0265 0.3352 0.5454 0.025 Uiso 1 1 calc R
H14B H -0.0854 0.3773 0.4761 0.025 Uiso 1 1 calc R
C15 C 0.0239(5) 0.2562(4) 0.4622(3) 0.0193(12) Uani 1 1 d .
C16 C -0.0178(5) 0.2388(4) 0.4072(3) 0.0220(12) Uani 1 1 d .
H16 H -0.0700 0.2854 0.3858 0.026 Uiso 1 1 calc R
C17 C 0.0156(5) 0.1540(4) 0.3828(4) 0.0232(13) Uani 1 1 d .
C18 C 0.0920(5) 0.0853(4) 0.4132(4) 0.0242(13) Uani 1 1 d .
H18 H 0.1147 0.0278 0.3963 0.029 Uiso 1 1 calc R
C19 C 0.1352(5) 0.0998(4) 0.4682(4) 0.0214(12) Uani 1 1 d .
C20 C 0.2262(5) 0.0281(4) 0.4974(4) 0.0236(13) Uani 1 1 d .
H20A H 0.2116 0.0209 0.5548 0.028 Uiso 1 1 calc R
H20B H 0.2227 -0.0354 0.4902 0.028 Uiso 1 1 calc R
C21 C 0.3438(5) 0.0615(4) 0.4523(4) 0.0241(13) Uani 1 1 d .
C22 C 0.3909(5) 0.0524(4) 0.3760(4) 0.0242(13) Uani 1 1 d .
H22 H 0.3512 0.0235 0.3543 0.029 Uiso 1 1 calc R
C23 C 0.4965(5) 0.0851(4) 0.3299(4) 0.0263(14) Uani 1 1 d .
C24 C 0.5550(5) 0.1282(4) 0.3608(4) 0.0246(13) Uani 1 1 d .
H24 H 0.6257 0.1518 0.3289 0.029 Uiso 1 1 calc R
C25 C 0.4053(5) 0.1015(4) 0.4835(4) 0.0218(13) Uani 1 1 d .
C26 C 0.4581(5) 0.3458(4) 0.4718(3) 0.0191(12) Uani 1 1 d .
C27 C 0.1567(5) 0.4296(4) 0.4785(3) 0.0169(11) Uani 1 1 d .
C28 C 0.1000(5) 0.1848(4) 0.4926(3) 0.0217(12) Uani 1 1 d .
C29 C 0.2509(6) 0.3389(5) 0.2689(4) 0.0324(15) Uani 1 1 d .
H29 H 0.1836 0.3071 0.2894 0.039 Uiso 1 1 calc R
C30 C 0.3287(6) 0.3135(5) 0.3116(4) 0.0374(17) Uani 1 1 d .
H30 H 0.3142 0.2653 0.3605 0.045 Uiso 1 1 calc R
C31 C 0.4255(6) 0.3578(5) 0.2831(4) 0.0388(17) Uani 1 1 d .
H31 H 0.4793 0.3406 0.3119 0.047 Uiso 1 1 calc R
C32 C 0.5441(6) 0.4812(6) 0.1767(4) 0.0409(17) Uani 1 1 d .
H32 H 0.6009 0.4668 0.2027 0.049 Uiso 1 1 calc R
C33 C 0.5574(6) 0.5500(6) 0.1084(5) 0.046(2) Uani 1 1 d .
H33 H 0.6235 0.5835 0.0871 0.055 Uiso 1 1 calc R
C34 C 0.4817(6) 0.6454(5) -0.0044(5) 0.0414(18) Uani 1 1 d .
H34 H 0.5458 0.6813 -0.0289 0.050 Uiso 1 1 calc R
C35 C 0.3978(7) 0.6630(5) -0.0380(4) 0.047(2) Uani 1 1 d .
H35 H 0.4026 0.7113 -0.0863 0.056 Uiso 1 1 calc R
C36 C 0.3033(6) 0.6096(5) -0.0016(4) 0.0383(17) Uani 1 1 d .
H36 H 0.2445 0.6229 -0.0258 0.046 Uiso 1 1 calc R
C37 C 0.3772(5) 0.5244(4) 0.0986(4) 0.0251(13) Uani 1 1 d .
C38 C 0.4742(6) 0.5742(5) 0.0668(4) 0.0329(15) Uani 1 1 d .
C39 C 0.4458(6) 0.4289(5) 0.2110(4) 0.0329(15) Uani 1 1 d .
C40 C 0.3636(5) 0.4513(5) 0.1716(4) 0.0259(13) Uani 1 1 d .
O1 O 0.3703(4) 0.1106(3) 0.5594(2) 0.0258(9) Uani 1 1 d .
H1 H 0.3039 0.0950 0.5815 0.039 Uiso 1 1 calc R
O2 O 0.3676(3) 0.3038(3) 0.5275(3) 0.0260(9) Uani 1 1 d .
H2 H 0.3854 0.2449 0.5439 0.039 Uiso 1 1 calc R
O3 O 0.1452(3) 0.3727(3) 0.5542(2) 0.0218(9) Uani 1 1 d .
H3 H 0.2060 0.3676 0.5651 0.033 Uiso 1 1 calc R
O4 O 0.1435(4) 0.1928(3) 0.5484(3) 0.0291(10) Uani 1 1 d .
H4A H 0.1369 0.2507 0.5487 0.044 Uiso 1 1 calc R
O5 O 0.5231(4) -0.0194(3) 0.2335(3) 0.0407(12) Uani 1 1 d .
O6 O 0.4983(5) 0.1510(4) 0.1824(3) 0.0480(13) Uani 1 1 d .
O7 O 0.6733(5) 0.0756(5) 0.2097(3) 0.0533(15) Uani 1 1 d .
O8 O 0.7433(4) 0.5962(3) 0.3196(3) 0.0313(10) Uani 1 1 d .
O9 O 0.8560(3) 0.4444(3) 0.3113(3) 0.0313(10) Uani 1 1 d .
O10 O 0.7495(4) 0.5215(3) 0.2191(3) 0.0312(10) Uani 1 1 d .
O11 O 0.0859(4) 0.5968(3) 0.2068(2) 0.0270(9) Uani 1 1 d .
O12 O 0.2552(4) 0.6630(3) 0.1973(2) 0.0285(10) Uani 1 1 d .
O13 O 0.0722(4) 0.7210(3) 0.2718(3) 0.0284(10) Uani 1 1 d .
O14 O -0.1481(4) 0.1779(3) 0.3210(3) 0.0387(12) Uani 1 1 d .
O15 O 0.0423(5) 0.1917(4) 0.2332(3) 0.0454(13) Uani 1 1 d .
O16 O -0.0163(4) 0.0360(3) 0.3135(3) 0.0344(11) Uani 1 1 d .
O17 O 0.6260(4) 0.8090(3) 0.2981(3) 0.0315(10) Uani 1 1 d .
O18 O 0.8481(4) 0.7772(3) 0.2938(3) 0.0301(10) Uani 1 1 d .
O19 O 0.9046(4) 0.7047(3) 0.1602(3) 0.0347(11) Uani 1 1 d .
O20 O 0.6787(4) 0.7149(4) 0.1712(3) 0.0433(12) Uani 1 1 d .
O21 O 0.7832(6) 0.9055(4) 0.1400(3) 0.0621(17) Uani 1 1 d .
O22 O 0.0401(4) 0.3855(4) 0.2078(3) 0.0394(12) Uani 1 1 d .
O23 O 0.0686(4) 0.5216(4) 0.0630(3) 0.0480(13) Uani 1 1 d .
O24 O 0.2255(5) 0.3403(4) 0.0661(3) 0.0507(14) Uani 1 1 d .
O001 O 0.8014(4) 0.9594(3) 0.3090(3) 0.0305(10) Uiso 1 1 d .
O002 O 0.4321(4) 0.7288(4) 0.3566(3) 0.0435(12) Uiso 1 1 d .
O003 O 0.4450(5) 0.7455(4) 0.1993(4) 0.0587(15) Uiso 1 1 d .
O004 O 0.8687(5) 0.4450(4) 0.0973(4) 0.0587(15) Uiso 1 1 d .
O005 O 0.7686(6) 0.1723(5) 0.5771(4) 0.0632(16) Uiso 1 1 d .
O006 O 0.1424(6) 0.8781(5) 0.2962(4) 0.0727(18) Uiso 1 1 d .
O007 O 0.2858(8) 0.1677(7) 0.1599(6) 0.111(3) Uiso 1 1 d .
O008 O 0.2411(10) 0.8253(8) 0.0675(7) 0.135(4) Uiso 1 1 d .
O009 O 0.4553(12) 0.8938(10) 0.9750(8) 0.172(5) Uiso 1 1 d .
O010 O 0.7167(14) 0.8884(11) 0.0119(10) 0.196(6) Uiso 1 1 d .
O011 O 0.2077(11) 0.7256(9) 0.8200(7) 0.121(6) Uiso 0.83(3) 1 d P
O012 O 0.3709(12) 0.9305(10) 0.1721(8) 0.122(7) Uiso 0.78(3) 1 d P
O013 O 0.8948(9) 0.7170(7) 0.0141(6) 0.087(5) Uiso 0.75(2) 1 d P
O014 O 0.179(2) 0.8434(15) 0.9405(12) 0.121(11) Uiso 0.52(3) 1 d P
O015 O 1.025(2) 0.9406(18) 0.1021(14) 0.123(12) Uiso 0.49(4) 1 d P
O016 O 0.968(2) 0.9945(17) 0.0716(13) 0.102(11) Uiso 0.45(3) 1 d P
O017 O 0.1502(19) 0.9871(16) 0.1235(13) 0.127(11) Uiso 0.50(3) 1 d P
O018 O 0.874(2) 0.9054(18) 0.9012(14) 0.100(11) Uiso 0.37(3) 1 d P
O019 O 0.102(2) 0.8007(18) 0.9509(14) 0.086(12) Uiso 0.33(3) 1 d P

loop_
_atom_site_aniso_label
_atom_site_aniso_U_11
_atom_site_aniso_U_22
_atom_site_aniso_U_33
_atom_site_aniso_U_23
_atom_site_aniso_U_13
_atom_site_aniso_U_12
Cu1 0.0228(4) 0.0280(4) 0.0314(4) -0.0106(3) -0.0112(3) -0.0016(3)
Cu2 0.0183(4) 0.0410(5) 0.0286(4) -0.0071(3) -0.0079(3) -0.0081(3)
S1 0.0310(9) 0.0312(9) 0.0290(8) -0.0036(7) -0.0117(7) -0.0019(7)
S2 0.0158(7) 0.0199(7) 0.0257(8) -0.0075(6) -0.0054(6) -0.0049(5)
S3 0.0197(7) 0.0236(7) 0.0244(8) -0.0059(6) -0.0089(6) -0.0028(6)
S4 0.0245(8) 0.0243(8) 0.0360(9) -0.0123(6) -0.0134(7) -0.0029(6)
N1 0.023(3) 0.032(3) 0.027(3) -0.009(2) -0.007(2) -0.006(2)
N2 0.026(3) 0.029(3) 0.026(3) -0.008(2) -0.006(2) -0.003(2)
C1 0.022(3) 0.017(3) 0.036(4) -0.004(2) -0.014(3) -0.001(2)
C2 0.019(3) 0.016(3) 0.037(4) -0.001(2) -0.009(3) -0.005(2)
C3 0.020(3) 0.018(3) 0.030(3) -0.009(2) -0.014(3) 0.000(2)
C4 0.015(3) 0.021(3) 0.031(3) -0.010(2) -0.012(2) -0.002(2)
C5 0.020(3) 0.020(3) 0.025(3) -0.009(2) -0.007(2) -0.004(2)
C6 0.022(3) 0.017(3) 0.022(3) -0.006(2) -0.011(2) -0.001(2)
C7 0.013(3) 0.025(3) 0.024(3) -0.009(2) -0.010(2) -0.001(2)
C8 0.015(3) 0.018(3) 0.028(3) -0.006(2) -0.006(2) -0.006(2)
C9 0.016(3) 0.016(3) 0.021(3) -0.010(2) -0.004(2) 0.000(2)
C10 0.017(3) 0.022(3) 0.028(3) -0.012(2) -0.004(2) -0.003(2)
C11 0.018(3) 0.019(3) 0.022(3) -0.008(2) -0.009(2) 0.002(2)
C12 0.016(3) 0.018(3) 0.028(3) -0.010(2) -0.009(2) 0.001(2)
C13 0.012(3) 0.019(3) 0.023(3) -0.013(2) -0.003(2) -0.002(2)
C14 0.013(3) 0.023(3) 0.027(3) -0.008(2) -0.004(2) -0.005(2)
C15 0.012(3) 0.021(3) 0.025(3) -0.007(2) -0.002(2) -0.006(2)
C16 0.015(3) 0.021(3) 0.029(3) -0.006(2) -0.004(2) -0.003(2)
C17 0.019(3) 0.023(3) 0.030(3) -0.007(2) -0.008(3) -0.008(2)
C18 0.018(3) 0.022(3) 0.036(3) -0.012(3) -0.008(3) -0.002(2)
C19 0.015(3) 0.021(3) 0.029(3) -0.004(2) -0.007(2) -0.007(2)
C20 0.020(3) 0.018(3) 0.035(3) -0.011(3) -0.008(3) -0.001(2)
C21 0.019(3) 0.017(3) 0.036(4) -0.004(2) -0.012(3) 0.001(2)
C22 0.019(3) 0.020(3) 0.037(4) -0.006(3) -0.014(3) -0.002(2)
C23 0.028(3) 0.019(3) 0.035(3) -0.003(3) -0.018(3) 0.000(2)
C24 0.021(3) 0.016(3) 0.033(3) -0.002(2) -0.008(3) 0.001(2)
C25 0.021(3) 0.015(3) 0.033(3) -0.005(2) -0.015(3) 0.000(2)
C26 0.016(3) 0.019(3) 0.025(3) -0.005(2) -0.009(2) -0.005(2)
C27 0.013(3) 0.020(3) 0.018(3) -0.008(2) -0.003(2) -0.001(2)
C28 0.019(3) 0.023(3) 0.025(3) -0.006(2) -0.007(2) -0.007(2)
C29 0.033(4) 0.027(3) 0.034(4) -0.007(3) -0.008(3) -0.001(3)
C30 0.049(5) 0.030(4) 0.026(3) -0.003(3) -0.009(3) 0.005(3)
C31 0.041(4) 0.045(4) 0.036(4) -0.020(3) -0.019(3) 0.013(3)
C32 0.030(4) 0.060(5) 0.043(4) -0.022(4) -0.016(3) -0.007(3)
C33 0.023(4) 0.061(5) 0.066(5) -0.036(4) -0.007(4) -0.014(3)
C34 0.032(4) 0.038(4) 0.051(5) -0.018(3) 0.003(3) -0.011(3)
C35 0.057(5) 0.033(4) 0.035(4) 0.000(3) -0.002(4) -0.003(4)
C36 0.033(4) 0.037(4) 0.034(4) -0.004(3) -0.003(3) 0.001(3)
C37 0.016(3) 0.032(3) 0.029(3) -0.014(3) -0.002(3) -0.003(2)
C38 0.026(4) 0.036(4) 0.035(4) -0.017(3) 0.004(3) -0.011(3)
C39 0.028(4) 0.043(4) 0.037(4) -0.021(3) -0.015(3) 0.003(3)
C40 0.017(3) 0.037(4) 0.030(3) -0.018(3) -0.006(3) -0.002(3)
O1 0.021(2) 0.027(2) 0.031(2) -0.0044(18) -0.0085(18) -0.0096(18)
O2 0.019(2) 0.017(2) 0.038(2) -0.0027(18) -0.0062(19) -0.0021(16)
O3 0.016(2) 0.025(2) 0.027(2) -0.0046(17) -0.0105(17) -0.0037(17)
O4 0.035(3) 0.021(2) 0.040(3) -0.0119(19) -0.022(2) 0.0022(19)
O5 0.051(3) 0.032(3) 0.041(3) -0.012(2) -0.016(2) 0.000(2)
O6 0.064(4) 0.035(3) 0.043(3) -0.002(2) -0.022(3) -0.002(3)
O7 0.039(3) 0.085(4) 0.035(3) -0.012(3) -0.008(2) -0.014(3)
O8 0.029(2) 0.025(2) 0.040(3) -0.0128(19) -0.003(2) -0.0095(19)
O9 0.016(2) 0.033(2) 0.042(3) -0.004(2) -0.0101(19) -0.0021(18)
O10 0.025(2) 0.042(3) 0.028(2) -0.008(2) -0.0059(19) -0.013(2)
O11 0.029(2) 0.032(2) 0.026(2) -0.0095(18) -0.0141(19) -0.0025(19)
O12 0.025(2) 0.034(2) 0.026(2) -0.0031(18) -0.0081(18) -0.0075(19)
O13 0.023(2) 0.026(2) 0.041(3) -0.0121(19) -0.013(2) 0.0000(18)
O14 0.029(3) 0.041(3) 0.061(3) -0.025(2) -0.029(2) 0.010(2)
O15 0.057(3) 0.047(3) 0.034(3) -0.010(2) -0.010(2) -0.020(3)
O16 0.030(3) 0.027(2) 0.058(3) -0.020(2) -0.023(2) -0.0006(19)
O17 0.025(2) 0.035(3) 0.036(3) -0.013(2) -0.009(2) 0.0002(19)
O18 0.031(3) 0.029(2) 0.037(3) -0.0103(19) -0.016(2) -0.0061(19)
O19 0.023(2) 0.048(3) 0.036(3) -0.016(2) -0.011(2) 0.003(2)
O20 0.034(3) 0.063(3) 0.047(3) -0.025(3) -0.023(2) 0.000(2)
O21 0.081(4) 0.043(3) 0.043(3) -0.002(3) -0.006(3) 0.004(3)
O22 0.025(2) 0.047(3) 0.044(3) -0.016(2) 0.003(2) -0.014(2)
O23 0.037(3) 0.073(4) 0.041(3) -0.022(3) -0.021(2) 0.008(3)
O24 0.041(3) 0.062(4) 0.052(3) -0.027(3) -0.001(3) -0.016(3)

loop_
_atom_type_symbol
_atom_type_description
_atom_type_scat_dispersion_real
_atom_type_scat_dispersion_imag
_atom_type_scat_source
C C 0.0033 0.0016 'International Tables Vol C Tables 4.2.6.8 and 6.1.1.4'
H H 0.0000 0.0000 'International Tables Vol C Tables 4.2.6.8 and 6.1.1.4'
O O 0.0106 0.0060 'International Tables Vol C Tables 4.2.6.8 and 6.1.1.4'
S S 0.1246 0.1234 'International Tables Vol C Tables 4.2.6.8 and 6.1.1.4'
Cu Cu 0.3201 1.2651 'International Tables Vol C Tables 4.2.6.8 and 6.1.1.4'
N N 0.0061 0.0033 'International Tables Vol C Tables 4.2.6.8 and 6.1.1.4'

loop_
_geom_angle_atom_site_label_1
_geom_angle_atom_site_label_2
_geom_angle_atom_site_label_3
_geom_angle
O18 Cu1 O17 87.82(19)
O18 Cu1 O19 90.99(19)
O17 Cu1 O19 176.0(2)
O18 Cu1 O20 175.1(2)
O17 Cu1 O20 93.66(19)
O19 Cu1 O20 87.8(2)
O18 Cu1 O21 94.0(2)
O17 Cu1 O21 87.9(2)
O19 Cu1 O21 88.4(2)
O20 Cu1 O21 90.7(2)
O18 Cu1 O8 87.49(17)
O17 Cu1 O8 92.89(17)
O19 Cu1 O8 90.83(18)
O20 Cu1 O8 87.76(19)
O21 Cu1 O8 178.33(19)
O23 Cu2 O22 89.5(2)
O23 Cu2 N1 175.3(2)
O22 Cu2 N1 92.9(2)
O23 Cu2 N2 94.3(2)
O22 Cu2 N2 171.9(2)
N1 Cu2 N2 82.8(2)
O23 Cu2 O24 90.0(2)
O22 Cu2 O24 90.49(19)
N1 Cu2 O24 94.1(2)
N2 Cu2 O24 96.6(2)
O6 S1 O7 113.5(3)
O6 S1 O5 110.9(3)
O7 S1 O5 110.9(3)
O6 S1 C23 107.6(3)
O7 S1 C23 107.0(3)
O5 S1 C23 106.4(3)
O10 S2 O9 111.9(3)
O10 S2 O8 111.2(3)
O9 S2 O8 113.4(3)
O10 S2 C5 107.2(3)
O9 S2 C5 106.3(3)
O8 S2 C5 106.5(3)
O12 S3 O13 111.7(3)
O12 S3 O11 112.9(3)
O13 S3 O11 111.4(3)
O12 S3 C11 107.3(3)
O13 S3 C11 106.1(3)
O11 S3 C11 107.0(3)
O14 S4 O15 112.4(3)
O14 S4 O16 113.2(3)
O15 S4 O16 111.1(3)
O14 S4 C17 107.5(3)
O15 S4 C17 105.4(3)
O16 S4 C17 106.7(3)
C29 N1 C40 118.6(6)
C29 N1 Cu2 130.0(5)
C40 N1 Cu2 111.4(4)
C36 N2 C37 118.1(6)
C36 N2 Cu2 130.0(5)
C37 N2 Cu2 111.9(4)
C24 C1 C25 118.7(5)
C24 C1 C2 120.5(5)
C25 C1 C2 120.8(6)
C3 C2 C1 113.0(5)
C3 C2 H2A 109.0
C1 C2 H2A 109.0
C3 C2 H2B 109.0
C1 C2 H2B 109.0
H2A C2 H2B 107.8
C4 C3 C26 117.9(5)
C4 C3 C2 120.0(5)
C26 C3 C2 122.0(5)
C5 C4 C3 120.3(5)
C5 C4 H4 119.9
C3 C4 H4 119.9
C6 C5 C4 121.1(5)
C6 C5 S2 119.2(4)
C4 C5 S2 119.7(4)
C5 C6 C7 120.4(5)
C5 C6 H6 119.8
C7 C6 H6 119.8
C6 C7 C26 118.4(5)
C6 C7 C8 121.4(5)
C26 C7 C8 120.2(5)
C7 C8 C9 114.1(5)
C7 C8 H8A 108.7
C9 C8 H8A 108.7
C7 C8 H8B 108.7
C9 C8 H8B 108.7
H8A C8 H8B 107.6
C10 C9 C27 117.9(5)
C10 C9 C8 120.1(5)
C27 C9 C8 122.0(5)
C11 C10 C9 120.9(5)
C11 C10 H10 119.6
C9 C10 H10 119.6
C10 C11 C12 121.0(5)
C10 C11 S3 119.7(4)
C12 C11 S3 119.2(4)
C13 C12 C11 119.3(5)
C13 C12 H12 120.3
C11 C12 H12 120.3
C12 C13 C27 119.2(5)
C12 C13 C14 119.8(5)
C27 C13 C14 120.9(5)
C15 C14 C13 112.2(4)
C15 C14 H14A 109.2
C13 C14 H14A 109.2
C15 C14 H14B 109.2
C13 C14 H14B 109.2
H14A C14 H14B 107.9
C16 C15 C28 117.3(5)
C16 C15 C14 120.2(5)
C28 C15 C14 122.5(5)
C15 C16 C17 121.2(5)
C15 C16 H16 119.4
C17 C16 H16 119.4
C18 C17 C16 120.2(6)
C18 C17 S4 120.1(5)
C16 C17 S4 119.6(5)
C19 C18 C17 120.4(5)
C19 C18 H18 119.8
C17 C18 H18 119.8
C18 C19 C28 118.7(5)
C18 C19 C20 120.9(5)
C28 C19 C20 120.3(5)
C21 C20 C19 111.2(5)
C21 C20 H20A 109.4
C19 C20 H20A 109.4
C21 C20 H20B 109.4
C19 C20 H20B 109.4
H20A C20 H20B 108.0
C22 C21 C25 118.3(6)
C22 C21 C20 117.8(5)
C25 C21 C20 123.9(6)
C21 C22 C23 121.0(6)
C21 C22 H22 119.5
C23 C22 H22 119.5
C24 C23 C22 120.0(6)
C24 C23 S1 120.9(5)
C22 C23 S1 119.1(5)
C1 C24 C23 120.3(6)
C1 C24 H24 119.8
C23 C24 H24 119.8
O1 C25 C21 124.1(5)
O1 C25 C1 114.3(5)
C21 C25 C1 121.6(6)
O2 C26 C7 116.0(5)
O2 C26 C3 122.1(5)
C7 C26 C3 121.9(5)
O3 C27 C13 115.4(5)
O3 C27 C9 123.1(5)
C13 C27 C9 121.4(5)
O4 C28 C19 115.4(5)
O4 C28 C15 122.4(5)
C19 C28 C15 122.2(5)
N1 C29 C30 122.4(6)
N1 C29 H29 118.8
C30 C29 H29 118.8
C31 C30 C29 119.6(6)
C31 C30 H30 120.2
C29 C30 H30 120.2
C30 C31 C39 119.7(7)
C30 C31 H31 120.2
C39 C31 H31 120.2
C33 C32 C39 121.2(7)
C33 C32 H32 119.4
C39 C32 H32 119.4
C32 C33 C38 121.5(7)
C32 C33 H33 119.3
C38 C33 H33 119.3
C35 C34 C38 119.9(7)
C35 C34 H34 120.1
C38 C34 H34 120.1
C34 C35 C36 119.8(7)
C34 C35 H35 120.1
C36 C35 H35 120.1
N2 C36 C35 122.1(7)
N2 C36 H36 118.9
C35 C36 H36 118.9
N2 C37 C38 123.8(6)
N2 C37 C40 116.8(5)
C38 C37 C40 119.3(6)
C37 C38 C34 116.4(7)
C37 C38 C33 118.8(6)
C34 C38 C33 124.8(6)
C40 C39 C31 117.6(6)
C40 C39 C32 118.4(6)
C31 C39 C32 124.1(6)
N1 C40 C39 122.1(6)
N1 C40 C37 117.0(5)
C39 C40 C37 120.8(6)
C25 O1 H1 109.5
C26 O2 H2 109.5
C27 O3 H3 109.5
C28 O4 H4A 109.5
S2 O8 Cu1 127.2(3)

loop_
_geom_bond_atom_site_label_1
_geom_bond_atom_site_label_2
_geom_bond_distance
_geom_bond_site_symmetry_2
Cu1 O18 1.958(4) .
Cu1 O17 1.978(4) .
Cu1 O19 1.979(4) .
Cu1 O20 2.005(5) .
Cu1 O21 2.362(5) .
Cu1 O8 2.382(4) .
Cu2 O23 1.964(5) .
Cu2 O22 1.976(4) .
Cu2 N1 2.001(5) .
Cu2 N2 2.012(5) .
Cu2 O24 2.284(5) .
S1 O6 1.446(5) .
S1 O7 1.449(6) .
S1 O5 1.459(5) .
S1 C23 1.765(7) .
S2 O10 1.452(5) .
S2 O9 1.454(4) .
S2 O8 1.456(4) .
S2 C5 1.779(6) .
S3 O12 1.453(4) .
S3 O13 1.465(4) .
S3 O11 1.465(4) .
S3 C11 1.766(6) .
S4 O14 1.445(5) .
S4 O15 1.460(5) .
S4 O16 1.460(4) .
S4 C17 1.764(6) .
N1 C29 1.325(8) .
N1 C40 1.362(8) .
N2 C36 1.315(9) .
N2 C37 1.342(8) .
C1 C24 1.377(9) .
C1 C25 1.412(8) .
C1 C2 1.519(8) .
C2 C3 1.518(8) .
C2 H2A 0.9900 .
C2 H2B 0.9900 .
C3 C4 1.391(8) .
C3 C26 1.402(8) .
C4 C5 1.387(8) .
C4 H4 0.9500 .
C5 C6 1.379(8) .
C6 C7 1.382(8) .
C6 H6 0.9500 .
C7 C26 1.401(8) .
C7 C8 1.516(8) .
C8 C9 1.522(8) .
C8 H8A 0.9900 .
C8 H8B 0.9900 .
C9 C10 1.387(8) .
C9 C27 1.406(8) .
C10 C11 1.386(8) .
C10 H10 0.9500 .
C11 C12 1.391(8) .
C12 C13 1.390(8) .
C12 H12 0.9500 .
C13 C27 1.401(8) .
C13 C14 1.539(8) .
C14 C15 1.519(8) .
C14 H14A 0.9900 .
C14 H14B 0.9900 .
C15 C16 1.391(8) .
C15 C28 1.404(8) .
C16 C17 1.396(8) .
C16 H16 0.9500 .
C17 C18 1.388(8) .
C18 C19 1.383(8) .
C18 H18 0.9500 .
C19 C28 1.400(8) .
C19 C20 1.532(8) .
C20 C21 1.525(8) .
C20 H20A 0.9900 .
C20 H20B 0.9900 .
C21 C22 1.376(9) .
C21 C25 1.392(8) .
C22 C23 1.398(9) .
C22 H22 0.9500 .
C23 C24 1.391(9) .
C24 H24 0.9500 .
C25 O1 1.365(7) .
C26 O2 1.354(7) .
C27 O3 1.373(7) .
C28 O4 1.359(7) .
C29 C30 1.387(10) .
C29 H29 0.9500 .
C30 C31 1.357(11) .
C30 H30 0.9500 .
C31 C39 1.402(10) .
C31 H31 0.9500 .
C32 C33 1.340(11) .
C32 C39 1.432(10) .
C32 H32 0.9500 .
C33 C38 1.432(11) .
C33 H33 0.9500 .
C34 C35 1.345(12) .
C34 C38 1.399(10) .
C34 H34 0.9500 .
C35 C36 1.403(11) .
C35 H35 0.9500 .
C36 H36 0.9500 .
C37 C38 1.399(9) .
C37 C40 1.430(9) .
C39 C40 1.394(9) .
O1 H1 0.8400 .
O2 H2 0.8400 .
O3 H3 0.8400 .
O4 H4A 0.8400 .
O014 O019 1.18(3) .
O015 O016 1.12(3) .
O017 O018 1.51(3) 2_676
O018 O017 1.51(3) 2_676
